data_7050687
loop_
_publ_author_name
'Kickelbick, Guido'
'Pintauer, Tomislav'
'Matyjaszewski, Krzysztof'

_publ_section_title
;
 Structural comparison of CuII complexes in atom transfer radical
 polymerization
;
_journal_issue 4
_journal_name_full 'New Journal of Chemistry'
_journal_page_first 462
_journal_paper_doi 10.1039/b105454f
_journal_volume 26
_journal_year 2002
_chemical_formula_sum 'C14 H32 Br2 Cu N4'
_chemical_formula_weight 479.80
_space_group_IT_number 29
_symmetry_cell_setting orthorhombic
_symmetry_space_group_name_Hall 'P 2c -2ac'
_symmetry_space_group_name_H-M 'P c a 21'
_atom_sites_solution_hydrogens geom
_atom_sites_solution_primary direct
_atom_sites_solution_secondary difmap
_audit_creation_method SHELXL-97
_cell_angle_alpha 90.00
_cell_angle_beta 90.00
_cell_angle_gamma 90.00
_cell_formula_units_Z 4
_cell_length_a 15.2858(2)
_cell_length_b 8.082
_cell_length_c 15.0421(2)
_cell_measurement_temperature 293(2)
_cell_volume 1858.30(3)
_computing_cell_refinement 'Siemens SAINT Software'
_computing_data_collection 'Siemens SMART Software'
_computing_data_reduction 'Siemens SAINT Software'
_computing_molecular_graphics 'Siemens SHELXTL Software'
_computing_publication_material 'Siemens SHELXTL Software'
_computing_structure_refinement 'SHELXL-97 (Sheldrick, 1997)'
_computing_structure_solution 'SHELXS-97 (Sheldrick, 1990)'
_diffrn_ambient_temperature 293(2)
_diffrn_measured_fraction_theta_full 0.973
_diffrn_measured_fraction_theta_max 0.973
_diffrn_measurement_device 'Siemens SMART CCD Detector'
_diffrn_measurement_method omega-scans
_diffrn_radiation_monochromator graphite
_diffrn_radiation_source 'fine-focus sealed tube'
_diffrn_radiation_type MoK\a
_diffrn_radiation_wavelength 0.71073
_diffrn_reflns_av_R_equivalents 0.0449
_diffrn_reflns_av_sigmaI/netI 0.0609
_diffrn_reflns_limit_h_max 17
_diffrn_reflns_limit_h_min -21
_diffrn_reflns_limit_k_max 11
_diffrn_reflns_limit_k_min -10
_diffrn_reflns_limit_l_max 20
_diffrn_reflns_limit_l_min -21
_diffrn_reflns_number 13501
_diffrn_reflns_theta_full 30.46
_diffrn_reflns_theta_max 30.46
_diffrn_reflns_theta_min 2.52
_diffrn_standards_interval_time 20
_exptl_absorpt_coefficient_mu 5.476
_exptl_crystal_colour green
_exptl_crystal_density_diffrn 1.715
_exptl_crystal_density_method 'not measured'
_exptl_crystal_description irregular
_exptl_crystal_F_000 972
_exptl_crystal_size_max 0.76
_exptl_crystal_size_mid 0.50
_exptl_crystal_size_min 0.14
_refine_diff_density_max 0.643
_refine_diff_density_min -0.597
_refine_diff_density_rms 0.084
_refine_ls_abs_structure_details 'Flack H D (1983), Acta Cryst. A39, 876-881'
_refine_ls_abs_structure_Flack 0.014(10)
_refine_ls_extinction_coef 0.0009(3)
_refine_ls_extinction_expression Fc^*^=kFc[1+0.001xFc^2^\l^3^/sin(2\q)]^-1/4^
_refine_ls_extinction_method SHELXL
_refine_ls_goodness_of_fit_ref 0.982
_refine_ls_hydrogen_treatment mixed
_refine_ls_matrix_type full
_refine_ls_number_parameters 191
_refine_ls_number_reflns 5265
_refine_ls_number_restraints 1
_refine_ls_restrained_S_all 0.982
_refine_ls_R_factor_all 0.0541
_refine_ls_R_factor_gt 0.0357
_refine_ls_shift/su_max 0.001
_refine_ls_shift/su_mean 0.000
_refine_ls_structure_factor_coef Fsqd
_refine_ls_weighting_details 'calc w=1/[\s^2^(Fo^2^)+(0.0305P)^2^+0.0000P] where P=(Fo^2^+2Fc^2^)/3'
_refine_ls_weighting_scheme calc
_refine_ls_wR_factor_gt 0.0704
_refine_ls_wR_factor_ref 0.0783
_reflns_number_gt 4198
_reflns_number_total 5265
_reflns_threshold_expression >2sigma(I)
_cod_data_source_file b105454f.txt
_cod_data_source_block gkkm3
_cod_original_cell_volume 1858.28(3)
_cod_original_sg_symbol_H-M Pca21
_cod_database_code 7050687

loop_
_symmetry_equiv_pos_as_xyz
'x, y, z'
'-x, -y, z+1/2'
'x+1/2, -y, z'
'-x+1/2, y, z+1/2'

loop_
_atom_site_label
_atom_site_type_symbol
_atom_site_fract_x
_atom_site_fract_y
_atom_site_fract_z
_atom_site_U_iso_or_equiv
_atom_site_adp_type
_atom_site_occupancy
_atom_site_symmetry_multiplicity
_atom_site_calc_flag
_atom_site_refinement_flags
_atom_site_disorder_assembly
_atom_site_disorder_group
Cu1 Cu 0.57987(2) 0.72114(5) 0.94470(3) 0.02428(9) Uani 1 1 d . . .
Br1 Br 0.48911(3) 0.47424(5) 1.03836(3) 0.04277(11) Uani 1 1 d . . .
N1 N 0.6006(2) 0.8749(4) 1.0534(2) 0.0364(7) Uani 1 1 d . . .
Br2 Br 0.71372(3) 0.07751(6) 0.77604(4) 0.05111(14) Uani 1 1 d . . .
C2 C 0.6677(3) 0.7820(6) 1.1034(3) 0.0529(12) Uani 1 1 d . . .
H2A H 0.6424 0.6819 1.1281 0.063 Uiso 1 1 calc R . .
H2B H 0.6898 0.8489 1.1520 0.063 Uiso 1 1 calc R . .
C3 C 0.7401(3) 0.7391(6) 1.0417(4) 0.0538(12) Uani 1 1 d . . .
H3A H 0.7857 0.6811 1.0739 0.065 Uiso 1 1 calc R . .
H3B H 0.7651 0.8395 1.0172 0.065 Uiso 1 1 calc R . .
N4 N 0.70676(19) 0.6322(4) 0.9680(2) 0.0354(8) Uani 1 1 d . . .
C5 C 0.7630(3) 0.6553(6) 0.8886(4) 0.0470(12) Uani 1 1 d . . .
H5A H 0.8220 0.6206 0.9035 0.056 Uiso 1 1 calc R . .
H5B H 0.7652 0.7725 0.8748 0.056 Uiso 1 1 calc R . .
C6 C 0.7347(3) 0.5640(6) 0.8071(4) 0.0521(13) Uani 1 1 d . . .
H6A H 0.7254 0.4488 0.8225 0.063 Uiso 1 1 calc R . .
H6B H 0.7816 0.5682 0.7637 0.063 Uiso 1 1 calc R . .
C7 C 0.6520(3) 0.6309(5) 0.7646(3) 0.0443(10) Uani 1 1 d . . .
H7A H 0.6601 0.7479 0.7528 0.053 Uiso 1 1 calc R . .
H7B H 0.6436 0.5761 0.7078 0.053 Uiso 1 1 calc R . .
N8 N 0.5704(2) 0.6097(4) 0.8189(2) 0.0316(7) Uani 1 1 d . . .
C9 C 0.4980(3) 0.7015(6) 0.7747(3) 0.0481(11) Uani 1 1 d . . .
H9A H 0.5205 0.8021 0.7480 0.058 Uiso 1 1 calc R . .
H9B H 0.4727 0.6339 0.7280 0.058 Uiso 1 1 calc R . .
C10 C 0.4302(3) 0.7429(6) 0.8416(3) 0.0462(11) Uani 1 1 d . . .
H10A H 0.4088 0.6425 0.8694 0.055 Uiso 1 1 calc R . .
H10B H 0.3813 0.7977 0.8129 0.055 Uiso 1 1 calc R . .
N11 N 0.46921(19) 0.8543(4) 0.9103(2) 0.0322(7) Uani 1 1 d . . .
C12 C 0.4070(3) 0.8692(6) 0.9855(3) 0.0446(10) Uani 1 1 d . . .
H12A H 0.3918 0.7590 1.0058 0.054 Uiso 1 1 calc R . .
H12B H 0.3538 0.9212 0.9641 0.054 Uiso 1 1 calc R . .
C13 C 0.4416(3) 0.9688(6) 1.0647(3) 0.0525(13) Uani 1 1 d . . .
H13A H 0.4568 1.0791 1.0445 0.063 Uiso 1 1 calc R . .
H13B H 0.3952 0.9798 1.1083 0.063 Uiso 1 1 calc R . .
C14 C 0.5212(3) 0.8927(6) 1.1098(3) 0.0504(11) Uani 1 1 d . . .
H14A H 0.5361 0.9603 1.1609 0.060 Uiso 1 1 calc R . .
H14B H 0.5050 0.7841 1.1318 0.060 Uiso 1 1 calc R . .
C15 C 0.6355(3) 1.0413(6) 1.0317(4) 0.0516(11) Uani 1 1 d . . .
H15A H 0.5923 1.1028 0.9992 0.077 Uiso 1 1 calc R . .
H15B H 0.6874 1.0301 0.9962 0.077 Uiso 1 1 calc R . .
H15C H 0.6495 1.0989 1.0857 0.077 Uiso 1 1 calc R . .
C16 C 0.7114(3) 0.4569(5) 0.9970(4) 0.0477(11) Uani 1 1 d . . .
H16A H 0.6750 0.4414 1.0484 0.072 Uiso 1 1 calc R . .
H16B H 0.7708 0.4294 1.0116 0.072 Uiso 1 1 calc R . .
H16C H 0.6913 0.3865 0.9498 0.072 Uiso 1 1 calc R . .
C17 C 0.5472(3) 0.4314(5) 0.8201(3) 0.0429(10) Uani 1 1 d . . .
H17A H 0.5931 0.3699 0.8484 0.064 Uiso 1 1 calc R . .
H17B H 0.5398 0.3926 0.7602 0.064 Uiso 1 1 calc R . .
H17C H 0.4936 0.4163 0.8525 0.064 Uiso 1 1 calc R . .
C18 C 0.4832(3) 1.0187(6) 0.8708(3) 0.0445(10) Uani 1 1 d . . .
H18A H 0.5235 1.0097 0.8221 0.067 Uiso 1 1 calc R . .
H18B H 0.5068 1.0921 0.9149 0.067 Uiso 1 1 calc R . .
H18C H 0.4284 1.0616 0.8496 0.067 Uiso 1 1 calc R . .

loop_
_atom_site_aniso_label
_atom_site_aniso_U_11
_atom_site_aniso_U_22
_atom_site_aniso_U_33
_atom_site_aniso_U_23
_atom_site_aniso_U_13
_atom_site_aniso_U_12
Cu1 0.02337(17) 0.0246(2) 0.02491(18) -0.00212(19) -0.00304(18) 0.00303(16)
Br1 0.0472(2) 0.0393(2) 0.0418(2) 0.0099(2) 0.0069(2) -0.00305(17)
N1 0.0482(18) 0.0267(18) 0.0344(18) -0.0025(13) -0.0058(14) -0.0029(14)
Br2 0.0407(2) 0.0364(2) 0.0762(3) -0.0113(2) -0.0029(2) -0.00158(17)
C2 0.069(3) 0.048(3) 0.042(2) -0.002(2) -0.023(2) -0.008(2)
C3 0.041(2) 0.046(3) 0.075(3) 0.003(3) -0.031(2) -0.0031(19)
N4 0.0274(15) 0.0287(18) 0.050(2) 0.0060(14) -0.0065(13) 0.0030(12)
C5 0.0246(18) 0.035(3) 0.081(4) 0.011(2) 0.0086(19) 0.0000(17)
C6 0.049(3) 0.039(3) 0.068(4) 0.004(2) 0.034(2) 0.0055(19)
C7 0.065(3) 0.036(2) 0.032(2) -0.0029(18) 0.018(2) -0.0082(19)
N8 0.0421(18) 0.0254(17) 0.0273(15) -0.0013(12) 0.0001(13) 0.0008(12)
C9 0.070(3) 0.044(3) 0.030(2) -0.0033(18) -0.021(2) 0.008(2)
C10 0.035(2) 0.050(3) 0.054(3) -0.002(2) -0.0207(19) 0.0032(18)
N11 0.0262(15) 0.0283(18) 0.0420(18) 0.0046(14) 0.0025(13) 0.0047(13)
C12 0.032(2) 0.043(3) 0.059(3) 0.003(2) 0.0151(19) 0.0084(17)
C13 0.062(3) 0.041(3) 0.055(3) -0.004(2) 0.029(2) 0.009(2)
C14 0.076(3) 0.046(3) 0.029(2) -0.0065(18) 0.010(2) -0.002(2)
C15 0.066(3) 0.034(2) 0.055(3) -0.004(2) -0.011(3) -0.009(2)
C16 0.041(2) 0.032(2) 0.070(3) 0.015(2) -0.005(2) 0.0061(17)
C17 0.054(2) 0.028(2) 0.047(2) -0.0061(18) 0.002(2) -0.0082(18)
C18 0.045(2) 0.036(2) 0.052(3) 0.012(2) 0.002(2) 0.0070(18)

loop_
_atom_type_symbol
_atom_type_description
_atom_type_scat_dispersion_real
_atom_type_scat_dispersion_imag
_atom_type_scat_source
C C 0.0033 0.0016 'International Tables Vol C Tables 4.2.6.8 and 6.1.1.4'
H H 0.0000 0.0000 'International Tables Vol C Tables 4.2.6.8 and 6.1.1.4'
N N 0.0061 0.0033 'International Tables Vol C Tables 4.2.6.8 and 6.1.1.4'
Cu Cu 0.3201 1.2651 'International Tables Vol C Tables 4.2.6.8 and 6.1.1.4'
Br Br -0.2901 2.4595 'International Tables Vol C Tables 4.2.6.8 and 6.1.1.4'

loop_
_geom_angle_atom_site_label_1
_geom_angle_atom_site_label_2
_geom_angle_atom_site_label_3
_geom_angle
_geom_angle_site_symmetry_1
_geom_angle_site_symmetry_3
_geom_angle_publ_flag
N11 Cu1 N1 90.58(13) . . ?
N11 Cu1 N4 167.21(13) . . ?
N1 Cu1 N4 86.13(13) . . ?
N11 Cu1 N8 86.66(13) . . ?
N1 Cu1 N8 167.35(13) . . ?
N4 Cu1 N8 93.86(13) . . ?
N11 Cu1 Br1 95.22(9) . . ?
N1 Cu1 Br1 96.04(10) . . ?
N4 Cu1 Br1 97.42(9) . . ?
N8 Cu1 Br1 96.50(9) . . ?
C2 N1 C15 108.8(3) . . ?
C2 N1 C14 109.0(3) . . ?
C15 N1 C14 109.3(4) . . ?
C2 N1 Cu1 101.7(3) . . ?
C15 N1 Cu1 115.1(3) . . ?
C14 N1 Cu1 112.5(3) . . ?
N1 C2 C3 108.5(4) . . ?
C2 C3 N4 110.2(4) . . ?
C16 N4 C5 109.2(3) . . ?
C16 N4 C3 108.5(3) . . ?
C5 N4 C3 109.0(4) . . ?
C16 N4 Cu1 114.9(2) . . ?
C5 N4 Cu1 111.0(2) . . ?
C3 N4 Cu1 103.9(3) . . ?
N4 C5 C6 115.5(3) . . ?
C5 C6 C7 114.2(4) . . ?
N8 C7 C6 115.0(3) . . ?
C17 N8 C9 108.1(3) . . ?
C17 N8 C7 108.4(3) . . ?
C9 N8 C7 108.5(3) . . ?
C17 N8 Cu1 114.9(2) . . ?
C9 N8 Cu1 103.9(2) . . ?
C7 N8 Cu1 112.6(2) . . ?
C10 C9 N8 109.2(4) . . ?
C9 C10 N11 109.1(3) . . ?
C18 N11 C12 109.2(3) . . ?
C18 N11 C10 108.8(4) . . ?
C12 N11 C10 108.7(3) . . ?
C18 N11 Cu1 116.8(2) . . ?
C12 N11 Cu1 112.1(2) . . ?
C10 N11 Cu1 100.7(2) . . ?
N11 C12 C13 114.4(3) . . ?
C14 C13 C12 114.2(4) . . ?
N1 C14 C13 115.9(4) . . ?

loop_
_geom_bond_atom_site_label_1
_geom_bond_atom_site_label_2
_geom_bond_distance
_geom_bond_site_symmetry_2
_geom_bond_publ_flag
Cu1 N11 2.071(3) . ?
Cu1 N1 2.078(3) . ?
Cu1 N4 2.098(3) . ?
Cu1 N8 2.101(3) . ?
Cu1 Br1 2.8092(6) . ?
N1 C2 1.477(6) . ?
N1 C15 1.484(6) . ?
N1 C14 1.488(5) . ?
C2 C3 1.485(8) . ?
C3 N4 1.495(6) . ?
N4 C16 1.484(5) . ?
N4 C5 1.484(6) . ?
C5 C6 1.496(7) . ?
C6 C7 1.517(7) . ?
C7 N8 1.500(5) . ?
N8 C17 1.485(5) . ?
N8 C9 1.490(5) . ?
C9 C10 1.483(7) . ?
C10 N11 1.495(5) . ?
N11 C18 1.472(5) . ?
N11 C12 1.482(5) . ?
C12 C13 1.533(7) . ?
C13 C14 1.522(7) . ?

loop_
_geom_torsion_atom_site_label_1
_geom_torsion_atom_site_label_2
_geom_torsion_atom_site_label_3
_geom_torsion_atom_site_label_4
_geom_torsion
_geom_torsion_site_symmetry_1
_geom_torsion_site_symmetry_2
_geom_torsion_site_symmetry_3
_geom_torsion_site_symmetry_4
_geom_torsion_publ_flag
N11 Cu1 N1 C2 167.7(3) . . . . ?
N4 Cu1 N1 C2 -24.7(3) . . . . ?
N8 Cu1 N1 C2 -115.1(6) . . . . ?
Br1 Cu1 N1 C2 72.4(3) . . . . ?
N11 Cu1 N1 C15 -74.9(3) . . . . ?
N4 Cu1 N1 C15 92.8(3) . . . . ?
N8 Cu1 N1 C15 2.4(8) . . . . ?
Br1 Cu1 N1 C15 -170.2(3) . . . . ?
N11 Cu1 N1 C14 51.2(3) . . . . ?
N4 Cu1 N1 C14 -141.1(3) . . . . ?
N8 Cu1 N1 C14 128.5(6) . . . . ?
Br1 Cu1 N1 C14 -44.1(3) . . . . ?
C15 N1 C2 C3 -70.7(5) . . . . ?
C14 N1 C2 C3 170.1(4) . . . . ?
Cu1 N1 C2 C3 51.2(4) . . . . ?
N1 C2 C3 N4 -61.1(5) . . . . ?
C2 C3 N4 C16 -87.8(4) . . . . ?
C2 C3 N4 C5 153.3(4) . . . . ?
C2 C3 N4 Cu1 34.9(4) . . . . ?
N11 Cu1 N4 C16 -171.1(6) . . . . ?
N1 Cu1 N4 C16 113.5(3) . . . . ?
N8 Cu1 N4 C16 -79.2(3) . . . . ?
Br1 Cu1 N4 C16 17.9(3) . . . . ?
N11 Cu1 N4 C5 -46.6(7) . . . . ?
N1 Cu1 N4 C5 -122.0(3) . . . . ?
N8 Cu1 N4 C5 45.3(3) . . . . ?
Br1 Cu1 N4 C5 142.4(3) . . . . ?
N11 Cu1 N4 C3 70.5(7) . . . . ?
N1 Cu1 N4 C3 -4.9(3) . . . . ?
N8 Cu1 N4 C3 162.4(3) . . . . ?
Br1 Cu1 N4 C3 -100.5(3) . . . . ?
C16 N4 C5 C6 65.1(5) . . . . ?
C3 N4 C5 C6 -176.4(4) . . . . ?
Cu1 N4 C5 C6 -62.5(4) . . . . ?
N4 C5 C6 C7 70.4(5) . . . . ?
C5 C6 C7 N8 -67.0(5) . . . . ?
C6 C7 N8 C17 -70.6(4) . . . . ?
C6 C7 N8 C9 172.2(4) . . . . ?
C6 C7 N8 Cu1 57.7(4) . . . . ?
N11 Cu1 N8 C17 -111.9(3) . . . . ?
N1 Cu1 N8 C17 170.5(5) . . . . ?
N4 Cu1 N8 C17 81.0(3) . . . . ?
Br1 Cu1 N8 C17 -17.0(3) . . . . ?
N11 Cu1 N8 C9 6.1(3) . . . . ?
N1 Cu1 N8 C9 -71.6(7) . . . . ?
N4 Cu1 N8 C9 -161.1(3) . . . . ?
Br1 Cu1 N8 C9 101.0(3) . . . . ?
N11 Cu1 N8 C7 123.3(3) . . . . ?
N1 Cu1 N8 C7 45.6(7) . . . . ?
N4 Cu1 N8 C7 -43.9(3) . . . . ?
Br1 Cu1 N8 C7 -141.8(2) . . . . ?
C17 N8 C9 C10 86.2(4) . . . . ?
C7 N8 C9 C10 -156.3(4) . . . . ?
Cu1 N8 C9 C10 -36.3(4) . . . . ?
N8 C9 C10 N11 62.4(5) . . . . ?
C9 C10 N11 C18 72.0(4) . . . . ?
C9 C10 N11 C12 -169.3(4) . . . . ?
C9 C10 N11 Cu1 -51.4(4) . . . . ?
N1 Cu1 N11 C18 73.8(3) . . . . ?
N4 Cu1 N11 C18 -1.1(8) . . . . ?
N8 Cu1 N11 C18 -93.8(3) . . . . ?
Br1 Cu1 N11 C18 170.0(3) . . . . ?
N1 Cu1 N11 C12 -53.2(3) . . . . ?
N4 Cu1 N11 C12 -128.1(6) . . . . ?
N8 Cu1 N11 C12 139.1(3) . . . . ?
Br1 Cu1 N11 C12 42.9(3) . . . . ?
N1 Cu1 N11 C10 -168.6(3) . . . . ?
N4 Cu1 N11 C10 116.5(6) . . . . ?
N8 Cu1 N11 C10 23.8(3) . . . . ?
Br1 Cu1 N11 C10 -72.5(2) . . . . ?
C18 N11 C12 C13 -66.3(5) . . . . ?
C10 N11 C12 C13 175.2(4) . . . . ?
Cu1 N11 C12 C13 64.8(4) . . . . ?
N11 C12 C13 C14 -63.1(5) . . . . ?
C2 N1 C14 C13 -173.4(4) . . . . ?
C15 N1 C14 C13 67.8(5) . . . . ?
Cu1 N1 C14 C13 -61.4(5) . . . . ?
C12 C13 C14 N1 61.5(5) . . . . ?
